data_7152460
loop_
_publ_author_name
'Davies, Stephen G.'
'Foster, Emma M.'
'Frost, Aileen B.'
'Lee, James A.'
'Roberts, Paul M.'
'Thomson, James E.'

_publ_section_title
;
 On the origins of diastereoselectivity in the conjugate additions of the
 antipodes of lithium N-benzyl-(N-\a-methylbenzyl)amide to enantiopure
 cis- and trans-dioxolane containing \a,\b-unsaturated esters.
;
_journal_issue 30
_journal_name_full 'Organic &amp; biomolecular chemistry'
_journal_page_first 6186
_journal_page_last 6200
_journal_paper_doi 10.1039/c2ob25099c
_journal_volume 10
_journal_year 2012
_chemical_absolute_configuration (3R,4R,5S,\aR)
_chemical_formula_moiety 'C28 H39 N1 O4'
_chemical_formula_sum 'C28 H39 N O4'
_chemical_formula_weight 453.62
_space_group_IT_number 4
_symmetry_cell_setting monoclinic
_symmetry_space_group_name_Hall 'P 2yb'
_symmetry_space_group_name_H-M 'P 1 21 1'
_atom_sites_solution_hydrogens geom
_atom_sites_solution_primary direct
_cell_angle_alpha 90
_cell_angle_beta 95.5854(9)
_cell_angle_gamma 90
_cell_formula_units_Z 2
_cell_length_a 7.9717(2)
_cell_length_b 12.5518(3)
_cell_length_c 13.0678(3)
_cell_measurement_reflns_used 3043
_cell_measurement_temperature 150
_cell_measurement_theta_max 27
_cell_measurement_theta_min 5
_cell_volume 1301.35(5)
_computing_cell_refinement 'DENZO/SCALEPACK (Otwinowski & Minor, 1997)'
_computing_data_collection 'COLLECT (Nonius, 2001).'
_computing_data_reduction 'DENZO/SCALEPACK (Otwinowski & Minor, 1997)'
_computing_molecular_graphics 'CAMERON (Watkin et al., 1996)'
_computing_publication_material 'CRYSTALS (Betteridge et al., 2003)'
_computing_structure_refinement 'CRYSTALS (Betteridge et al., 2003)'
_computing_structure_solution 'SIR92 (Altomare et al., 1994)'
_diffrn_ambient_temperature 150
_diffrn_measured_fraction_theta_full 0.992
_diffrn_measured_fraction_theta_max 0.985
_diffrn_measurement_device Area
_diffrn_measurement_device_type 'Nonius KappaCCD'
_diffrn_measurement_method \w
_diffrn_radiation_monochromator graphite
_diffrn_radiation_type 'Mo K\a'
_diffrn_radiation_wavelength 0.71073
_diffrn_reflns_av_R_equivalents 0.020
_diffrn_reflns_limit_h_max 10
_diffrn_reflns_limit_h_min -10
_diffrn_reflns_limit_k_max 16
_diffrn_reflns_limit_k_min -16
_diffrn_reflns_limit_l_max 16
_diffrn_reflns_limit_l_min -16
_diffrn_reflns_number 5876
_diffrn_reflns_theta_full 27.002
_diffrn_reflns_theta_max 27.553
_diffrn_reflns_theta_min 5.119
_diffrn_standards_number 0
_exptl_absorpt_coefficient_mu 0.076
_exptl_absorpt_correction_T_max 0.99
_exptl_absorpt_correction_T_min 0.98
_exptl_absorpt_correction_type multi-scan
_exptl_absorpt_process_details 'DENZO/SCALEPACK (Otwinowski & Minor, 1997)'
_exptl_crystal_colour colourless
_exptl_crystal_density_diffrn 1.158
_exptl_crystal_density_method 'not measured'
_exptl_crystal_description block
_exptl_crystal_F_000 492
_exptl_crystal_size_max 0.270
_exptl_crystal_size_mid 0.230
_exptl_crystal_size_min 0.180
_refine_diff_density_max 0.26
_refine_diff_density_min -0.19
_refine_ls_extinction_method None
_refine_ls_goodness_of_fit_ref 0.9837
_refine_ls_hydrogen_treatment none
_refine_ls_matrix_type full
_refine_ls_number_parameters 298
_refine_ls_number_reflns 2549
_refine_ls_number_restraints 1
_refine_ls_R_factor_all 0.0457
_refine_ls_R_factor_gt 0.0432
_refine_ls_shift/su_max 0.0002039
_refine_ls_shift/su_mean 0.0000195
_refine_ls_structure_factor_coef Fsqd
_refine_ls_weighting_details
;
Method, part 1, Chebychev polynomial, (Watkin, 1994, Prince, 1982)
[weight] = 1.0/[A~0~*T~0~(x)+A~1~*T~1~(x) ... +A~n-1~]*T~n-1~(x)]
where A~i~ are the Chebychev coefficients listed below and x= Fcalc/Fmax
Method = Robust Weighting (Prince, 1982)
W = [weight] * [1-(deltaF/6*sigmaF)^2^]^2^
A~i~ are:
31.2 50.4 29.9 12.4 3.13
;
_refine_ls_weighting_scheme calc
_refine_ls_wR_factor_all 0.1173
_refine_ls_wR_factor_gt 0.1153
_refine_ls_wR_factor_ref 0.1173
_reflns_limit_h_max 10
_reflns_limit_h_min -10
_reflns_limit_k_max 16
_reflns_limit_k_min 0
_reflns_limit_l_max 16
_reflns_limit_l_min 0
_reflns_number_gt 2422
_reflns_number_total 3107
_reflns_threshold_expression I>2.0\s(I)
_oxford_diffrn_Wilson_B_factor 2.74
_oxford_diffrn_Wilson_scale 1.24
_oxford_refine_ls_r_factor_ref 0.0457
_oxford_refine_ls_scale 0.877(4)
_oxford_reflns_number_all 2549
_oxford_reflns_threshold_expression_ref I>-3.0\s(I)
_cod_data_source_file c2ob25099c.txt
_cod_data_source_block 68
_cod_depositor_comments
;
The following automatic conversions were performed:

'_symmetry_cell_setting' value 'Monoclinic' changed to 'monoclinic'
according to /home/saulius/struct/CIF-dictionaries/cif_core.dic
dictionary named 'cif_core.dic' version 2.4.1 from 2010-06-29.

Automatic conversion script
Id: cif_fix_values 1891 2012-01-12 08:04:46Z andrius 
;
_cod_original_formula_sum 'C28 H39 N1 O4'
_cod_database_code 7152460

loop_
_symmetry_equiv_pos_as_xyz
x,y,z
-x,y+1/2,-z

loop_
_atom_site_label
_atom_site_type_symbol
_atom_site_fract_x
_atom_site_fract_y
_atom_site_fract_z
_atom_site_U_iso_or_equiv
_atom_site_occupancy
_atom_site_adp_type
_atom_site_refinement_flags_posn
O1 O 0.5026(2) 0.65327(18) 0.92745(14) 0.0284 1.0000 Uani .
C2 C 0.6705(4) 0.6640(3) 0.9398(2) 0.0282 1.0000 Uani .
O3 O 0.7479(3) 0.7142(2) 1.00758(18) 0.0420 1.0000 Uani .
C4 C 0.7522(3) 0.5989(2) 0.8613(2) 0.0253 1.0000 Uani .
C5 C 0.6829(3) 0.6205(2) 0.7494(2) 0.0232 1.0000 Uani .
N6 N 0.7295(3) 0.7292(2) 0.72070(19) 0.0246 1.0000 Uani .
C7 C 0.9012(4) 0.7428(2) 0.6929(2) 0.0267 1.0000 Uani .
C8 C 0.9675(4) 0.8538(2) 0.7204(2) 0.0279 1.0000 Uani .
C9 C 1.0334(4) 0.9180(3) 0.6479(3) 0.0334 1.0000 Uani .
C10 C 1.0984(4) 1.0185(3) 0.6750(3) 0.0407 1.0000 Uani .
C11 C 1.0991(4) 1.0542(3) 0.7745(3) 0.0424 1.0000 Uani .
C12 C 1.0323(5) 0.9911(3) 0.8473(3) 0.0434 1.0000 Uani .
C13 C 0.9663(4) 0.8917(3) 0.8196(3) 0.0369 1.0000 Uani .
C14 C 0.6011(4) 0.7917(2) 0.6561(2) 0.0289 1.0000 Uani .
C15 C 0.5057(4) 0.7274(2) 0.5695(2) 0.0284 1.0000 Uani .
C16 C 0.3521(4) 0.6795(3) 0.5804(2) 0.0335 1.0000 Uani .
C17 C 0.2705(4) 0.6168(3) 0.5027(3) 0.0416 1.0000 Uani .
C18 C 0.3435(5) 0.6008(3) 0.4122(3) 0.0427 1.0000 Uani .
C19 C 0.4967(5) 0.6491(3) 0.3993(3) 0.0418 1.0000 Uani .
C20 C 0.5750(4) 0.7120(3) 0.4774(2) 0.0337 1.0000 Uani .
C21 C 0.4856(4) 0.8475(3) 0.7246(3) 0.0396 1.0000 Uani .
C22 C 0.7341(3) 0.5314(2) 0.6777(2) 0.0236 1.0000 Uani .
O23 O 0.9086(2) 0.50297(17) 0.70154(16) 0.0275 1.0000 Uani .
C24 C 0.9218(4) 0.3929(2) 0.7318(2) 0.0271 1.0000 Uani .
O25 O 0.7560(2) 0.36374(17) 0.75443(15) 0.0266 1.0000 Uani .
C26 C 0.6423(4) 0.4237(2) 0.6849(2) 0.0258 1.0000 Uani .
C27 C 0.4693(4) 0.4237(3) 0.7239(3) 0.0331 1.0000 Uani .
C28 C 1.0392(4) 0.3814(3) 0.8289(2) 0.0360 1.0000 Uani .
C29 C 0.9766(4) 0.3274(3) 0.6440(3) 0.0347 1.0000 Uani .
C30 C 0.3936(4) 0.6994(3) 1.0024(2) 0.0330 1.0000 Uani .
C31 C 0.4075(5) 0.8191(3) 1.0050(3) 0.0449 1.0000 Uani .
C32 C 0.2191(4) 0.6649(4) 0.9560(3) 0.0483 1.0000 Uani .
C33 C 0.4370(5) 0.6487(4) 1.1068(3) 0.0487 1.0000 Uani .
H41 H 0.7373 0.5240 0.8749 0.0270 1.0000 Uiso R
H42 H 0.8757 0.6125 0.8697 0.0277 1.0000 Uiso R
H51 H 0.5594 0.6192 0.7449 0.0282 1.0000 Uiso R
H71 H 0.9034 0.7333 0.6183 0.0306 1.0000 Uiso R
H72 H 0.9706 0.6901 0.7315 0.0306 1.0000 Uiso R
H91 H 1.0324 0.8933 0.5805 0.0388 1.0000 Uiso R
H101 H 1.1414 1.0618 0.6272 0.0500 1.0000 Uiso R
H111 H 1.1428 1.1210 0.7962 0.0458 1.0000 Uiso R
H121 H 1.0308 1.0139 0.9168 0.0480 1.0000 Uiso R
H131 H 0.9172 0.8514 0.8709 0.0421 1.0000 Uiso R
H141 H 0.6638 0.8476 0.6223 0.0318 1.0000 Uiso R
H161 H 0.3041 0.6901 0.6425 0.0377 1.0000 Uiso R
H171 H 0.1664 0.5863 0.5124 0.0428 1.0000 Uiso R
H181 H 0.2902 0.5572 0.3601 0.0509 1.0000 Uiso R
H191 H 0.5472 0.6410 0.3381 0.0471 1.0000 Uiso R
H201 H 0.6765 0.7447 0.4679 0.0389 1.0000 Uiso R
H211 H 0.4032 0.8892 0.6821 0.0571 1.0000 Uiso R
H212 H 0.4278 0.7943 0.7618 0.0574 1.0000 Uiso R
H213 H 0.5515 0.8930 0.7738 0.0568 1.0000 Uiso R
H221 H 0.7220 0.5574 0.6056 0.0250 1.0000 Uiso R
H261 H 0.6305 0.3895 0.6161 0.0288 1.0000 Uiso R
H273 H 0.4294 0.3513 0.7327 0.0481 1.0000 Uiso R
H272 H 0.3897 0.4597 0.6743 0.0480 1.0000 Uiso R
H271 H 0.4746 0.4587 0.7895 0.0481 1.0000 Uiso R
H281 H 1.0644 0.3074 0.8382 0.0530 1.0000 Uiso R
H282 H 1.1422 0.4184 0.8222 0.0526 1.0000 Uiso R
H283 H 0.9858 0.4091 0.8878 0.0540 1.0000 Uiso R
H291 H 0.9883 0.2541 0.6619 0.0489 1.0000 Uiso R
H292 H 0.8938 0.3340 0.5852 0.0495 1.0000 Uiso R
H293 H 1.0828 0.3549 0.6284 0.0492 1.0000 Uiso R
H313 H 0.3199 0.8467 1.0434 0.0625 1.0000 Uiso R
H312 H 0.3944 0.8463 0.9345 0.0631 1.0000 Uiso R
H311 H 0.5142 0.8389 1.0399 0.0630 1.0000 Uiso R
H321 H 0.1342 0.7005 0.9909 0.0706 1.0000 Uiso R
H322 H 0.2059 0.5886 0.9640 0.0716 1.0000 Uiso R
H323 H 0.2056 0.6818 0.8830 0.0712 1.0000 Uiso R
H331 H 0.3589 0.6733 1.1549 0.0700 1.0000 Uiso R
H332 H 0.4286 0.5727 1.0978 0.0698 1.0000 Uiso R
H333 H 0.5491 0.6668 1.1314 0.0701 1.0000 Uiso R

loop_
_atom_site_aniso_label
_atom_site_aniso_U_11
_atom_site_aniso_U_22
_atom_site_aniso_U_33
_atom_site_aniso_U_23
_atom_site_aniso_U_13
_atom_site_aniso_U_12
O1 0.0235(10) 0.0357(12) 0.0262(10) -0.0082(9) 0.0036(8) 0.0022(9)
C2 0.0274(14) 0.0325(16) 0.0241(13) -0.0027(13) -0.0009(11) -0.0001(13)
O3 0.0332(12) 0.0557(16) 0.0358(12) -0.0206(11) -0.0029(9) -0.0038(11)
C4 0.0236(13) 0.0274(15) 0.0245(13) 0.0010(11) 0.0010(11) 0.0042(11)
C5 0.0216(13) 0.0206(13) 0.0268(13) 0.0001(11) -0.0015(10) -0.0007(11)
N6 0.0211(11) 0.0213(12) 0.0305(12) 0.0026(10) -0.0024(9) 0.0018(10)
C7 0.0244(14) 0.0248(15) 0.0310(15) -0.0025(12) 0.0031(11) -0.0002(11)
C8 0.0227(13) 0.0237(14) 0.0368(15) -0.0005(12) -0.0007(11) 0.0031(12)
C9 0.0291(15) 0.0308(16) 0.0404(17) -0.0004(14) 0.0036(12) 0.0014(13)
C10 0.0310(17) 0.0299(17) 0.061(2) 0.0085(17) 0.0032(15) -0.0037(14)
C11 0.0314(16) 0.0250(16) 0.068(2) -0.0025(16) -0.0114(16) -0.0016(14)
C12 0.049(2) 0.0345(19) 0.0444(19) -0.0087(16) -0.0089(16) -0.0036(16)
C13 0.0390(17) 0.0330(17) 0.0372(17) -0.0016(14) -0.0029(13) -0.0038(14)
C14 0.0292(15) 0.0237(14) 0.0323(15) 0.0031(12) -0.0041(12) 0.0055(12)
C15 0.0280(14) 0.0236(15) 0.0320(15) 0.0043(12) -0.0048(11) 0.0050(12)
C16 0.0300(15) 0.0377(17) 0.0322(15) 0.0032(13) -0.0005(12) 0.0025(13)
C17 0.0339(16) 0.0407(19) 0.0467(19) 0.0028(16) -0.0138(14) -0.0031(15)
C18 0.050(2) 0.0363(19) 0.0377(18) -0.0059(15) -0.0152(15) 0.0058(16)
C19 0.0481(19) 0.048(2) 0.0282(15) -0.0023(15) -0.0048(13) 0.0142(17)
C20 0.0351(16) 0.0346(18) 0.0306(15) 0.0067(14) -0.0016(12) 0.0048(14)
C21 0.0384(18) 0.0359(18) 0.0427(18) -0.0065(15) -0.0055(14) 0.0137(15)
C22 0.0246(13) 0.0225(14) 0.0233(13) 0.0015(11) 0.0005(10) 0.0024(11)
O23 0.0237(10) 0.0216(10) 0.0375(11) 0.0015(9) 0.0044(8) 0.0031(8)
C24 0.0270(14) 0.0222(14) 0.0320(15) 0.0018(12) 0.0023(11) 0.0036(11)
O25 0.0259(10) 0.0251(11) 0.0288(10) 0.0062(8) 0.0029(8) 0.0024(8)
C26 0.0268(14) 0.0231(14) 0.0268(13) -0.0004(12) -0.0016(10) 0.0003(12)
C27 0.0259(14) 0.0316(16) 0.0410(17) 0.0026(14) -0.0010(12) -0.0028(13)
C28 0.0330(16) 0.0410(18) 0.0336(16) 0.0008(15) 0.0010(12) 0.0100(14)
C29 0.0411(18) 0.0266(15) 0.0372(16) -0.0031(13) 0.0085(14) 0.0048(13)
C30 0.0309(16) 0.0425(19) 0.0261(14) -0.0066(13) 0.0056(12) 0.0070(13)
C31 0.054(2) 0.043(2) 0.0389(18) -0.0080(16) 0.0105(16) 0.0098(17)
C32 0.0287(16) 0.066(3) 0.051(2) -0.015(2) 0.0105(14) 0.0019(17)
C33 0.052(2) 0.061(3) 0.0347(17) 0.0048(18) 0.0102(15) 0.013(2)

loop_
_atom_type_symbol
_atom_type_scat_dispersion_real
_atom_type_scat_dispersion_imag
_atom_type_scat_Cromer_Mann_a1
_atom_type_scat_Cromer_Mann_b1
_atom_type_scat_Cromer_Mann_a2
_atom_type_scat_Cromer_Mann_b2
_atom_type_scat_Cromer_Mann_a3
_atom_type_scat_Cromer_Mann_b3
_atom_type_scat_Cromer_Mann_a4
_atom_type_scat_Cromer_Mann_b4
_atom_type_scat_Cromer_Mann_c
_atom_type_scat_source
C 0.0033 0.0016 2.3100 20.8439 1.0200 10.2075 1.5886 0.5687 0.8650 51.6512 0.2156 'International Tables Vol C 4.2.6.8 and 6.1.1.4'
H 0.0000 0.0000 0.4930 10.5109 0.3229 26.1257 0.1402 3.1424 0.0408 57.7998 0.0030 'International Tables Vol C 4.2.6.8 and 6.1.1.4'
N 0.0061 0.0033 12.2126 0.0057 3.1322 9.8933 2.0125 28.9975 1.1663 0.5826 -11.5290 'International Tables Vol C 4.2.6.8 and 6.1.1.4'
O 0.0106 0.0060 3.0485 13.2771 2.2868 5.7011 1.5463 0.3239 0.8670 32.9089 0.2508 'International Tables Vol C 4.2.6.8 and 6.1.1.4'

loop_
_geom_angle_atom_site_label_1
_geom_angle_atom_site_label_2
_geom_angle_atom_site_label_3
_geom_angle
_geom_angle_publ_flag
C2 O1 C30 121.5(2) yes
O1 C2 O3 125.0(3) yes
O1 C2 C4 110.9(2) yes
O3 C2 C4 123.9(3) yes
C2 C4 C5 114.4(2) yes
C2 C4 H41 109.4 no
C5 C4 H41 107.9 no
C2 C4 H42 108.7 no
C5 C4 H42 109.6 no
H41 C4 H42 106.6 no
C4 C5 N6 109.3(2) yes
C4 C5 C22 111.1(2) yes
N6 C5 C22 115.5(2) yes
C4 C5 H51 108.7 no
N6 C5 H51 106.0 no
C22 C5 H51 106.0 no
C5 N6 C7 115.9(2) yes
C5 N6 C14 117.2(2) yes
C7 N6 C14 114.1(2) yes
N6 C7 C8 111.2(2) yes
N6 C7 H71 109.9 no
C8 C7 H71 107.8 no
N6 C7 H72 107.0 no
C8 C7 H72 109.5 no
H71 C7 H72 111.5 no
C7 C8 C9 121.2(3) yes
C7 C8 C13 120.2(3) yes
C9 C8 C13 118.6(3) yes
C8 C9 C10 120.6(3) yes
C8 C9 H91 118.9 no
C10 C9 H91 120.5 no
C9 C10 C11 120.1(3) yes
C9 C10 H101 121.1 no
C11 C10 H101 118.9 no
C10 C11 C12 119.8(3) yes
C10 C11 H111 122.8 no
C12 C11 H111 117.3 no
C11 C12 C13 119.8(3) yes
C11 C12 H121 121.6 no
C13 C12 H121 118.6 no
C12 C13 C8 121.1(3) yes
C12 C13 H131 117.7 no
C8 C13 H131 121.2 no
N6 C14 C15 114.0(2) yes
N6 C14 C21 109.4(2) yes
C15 C14 C21 113.2(3) yes
N6 C14 H141 106.2 no
C15 C14 H141 106.2 no
C21 C14 H141 107.4 no
C14 C15 C16 122.2(3) yes
C14 C15 C20 120.3(3) yes
C16 C15 C20 117.4(3) yes
C15 C16 C17 121.6(3) yes
C15 C16 H161 117.8 no
C17 C16 H161 120.6 no
C16 C17 C18 119.9(3) yes
C16 C17 H171 119.4 no
C18 C17 H171 120.7 no
C17 C18 C19 119.3(3) yes
C17 C18 H181 120.3 no
C19 C18 H181 120.4 no
C18 C19 C20 119.7(3) yes
C18 C19 H191 120.9 no
C20 C19 H191 119.3 no
C19 C20 C15 121.9(3) yes
C19 C20 H201 119.3 no
C15 C20 H201 118.8 no
C14 C21 H211 109.1 no
C14 C21 H212 108.9 no
H211 C21 H212 109.3 no
C14 C21 H213 109.9 no
H211 C21 H213 110.6 no
H212 C21 H213 109.1 no
C5 C22 O23 110.8(2) yes
C5 C22 C26 116.3(2) yes
O23 C22 C26 102.9(2) yes
C5 C22 H221 109.4 no
O23 C22 H221 106.8 no
C26 C22 H221 110.1 no
C22 O23 C24 109.9(2) yes
O23 C24 O25 105.0(2) yes
O23 C24 C28 110.2(3) yes
O25 C24 C28 108.2(2) yes
O23 C24 C29 109.4(2) yes
O25 C24 C29 111.1(3) yes
C28 C24 C29 112.7(3) yes
C24 O25 C26 106.0(2) yes
C22 C26 O25 102.9(2) yes
C22 C26 C27 118.2(2) yes
O25 C26 C27 109.1(2) yes
C22 C26 H261 109.0 no
O25 C26 H261 110.2 no
C27 C26 H261 107.2 no
C26 C27 H273 111.0 no
C26 C27 H272 109.4 no
H273 C27 H272 108.3 no
C26 C27 H271 109.7 no
H273 C27 H271 107.9 no
H272 C27 H271 110.6 no
C24 C28 H281 107.8 no
C24 C28 H282 110.2 no
H281 C28 H282 108.3 no
C24 C28 H283 110.2 no
H281 C28 H283 110.3 no
H282 C28 H283 110.0 no
C24 C29 H291 111.6 no
C24 C29 H292 109.4 no
H291 C29 H292 108.8 no
C24 C29 H293 107.0 no
H291 C29 H293 109.5 no
H292 C29 H293 110.5 no
O1 C30 C31 110.9(3) yes
O1 C30 C32 101.3(2) yes
C31 C30 C32 110.7(3) yes
O1 C30 C33 109.4(3) yes
C31 C30 C33 112.9(3) yes
C32 C30 C33 111.0(3) yes
C30 C31 H313 108.4 no
C30 C31 H312 109.1 no
H313 C31 H312 110.4 no
C30 C31 H311 109.3 no
H313 C31 H311 108.2 no
H312 C31 H311 111.4 no
C30 C32 H321 109.7 no
C30 C32 H322 110.0 no
H321 C32 H322 108.5 no
C30 C32 H323 109.7 no
H321 C32 H323 110.4 no
H322 C32 H323 108.5 no
C30 C33 H331 110.1 no
C30 C33 H332 107.4 no
H331 C33 H332 110.5 no
C30 C33 H333 109.3 no
H331 C33 H333 110.2 no
H332 C33 H333 109.3 no

loop_
_geom_bond_atom_site_label_1
_geom_bond_atom_site_label_2
_geom_bond_distance
_geom_bond_publ_flag
O1 C2 1.339(4) yes
O1 C30 1.488(3) yes
C2 O3 1.207(4) yes
C2 C4 1.508(4) yes
C4 C5 1.536(4) yes
C4 H41 0.966 no
C4 H42 0.994 no
C5 N6 1.473(4) yes
C5 C22 1.540(4) yes
C5 H51 0.981 no
N6 C7 1.460(4) yes
N6 C14 1.486(4) yes
C7 C8 1.520(4) yes
C7 H71 0.984 no
C7 H72 0.972 no
C8 C9 1.385(5) yes
C8 C13 1.383(5) yes
C9 C10 1.397(5) yes
C9 H91 0.934 no
C10 C11 1.375(6) yes
C10 H101 0.918 no
C11 C12 1.384(5) yes
C11 H111 0.941 no
C12 C13 1.388(5) yes
C12 H121 0.954 no
C13 H131 0.953 no
C14 C15 1.531(4) yes
C14 C21 1.517(5) yes
C14 H141 0.990 no
C15 C16 1.384(4) yes
C15 C20 1.386(4) yes
C16 C17 1.395(5) yes
C16 H161 0.940 no
C17 C18 1.383(5) yes
C17 H171 0.934 no
C18 C19 1.388(6) yes
C18 H181 0.942 no
C19 C20 1.389(5) yes
C19 H191 0.936 no
C20 H201 0.926 no
C21 H211 0.971 no
C21 H212 0.968 no
C21 H213 0.974 no
C22 O23 1.441(3) yes
C22 C26 1.544(4) yes
C22 H221 0.993 no
O23 C24 1.439(4) yes
C24 O25 1.429(4) yes
C24 C28 1.508(4) yes
C24 C29 1.511(4) yes
O25 C26 1.433(3) yes
C26 C27 1.516(4) yes
C26 H261 0.993 no
C27 H273 0.973 no
C27 H272 0.973 no
C27 H271 0.961 no
C28 H281 0.955 no
C28 H282 0.955 no
C28 H283 0.979 no
C29 H291 0.951 no
C29 H292 0.966 no
C29 H293 0.955 no
C30 C31 1.506(5) yes
C30 C32 1.525(5) yes
C30 C33 1.515(5) yes
C31 H313 0.964 no
C31 H312 0.978 no
C31 H311 0.958 no
C32 H321 0.961 no
C32 H322 0.970 no
C32 H323 0.973 no
C33 H331 0.977 no
C33 H332 0.963 no
C33 H333 0.948 no

loop_
_geom_hbond_atom_site_label_D
_geom_hbond_atom_site_label_H
_geom_hbond_atom_site_label_A
_geom_hbond_angle_DHA
_geom_hbond_distance_DH
_geom_hbond_distance_HA
_geom_hbond_distance_DA
_geom_hbond_publ_flag
C4 H41 O25 129 0.97 2.57 3.267(5) yes
